data_4089501
loop_
_publ_author_name
'Honz\'i\<cek, Jan'
'Vinkl\'arek, Jarom\'ir'
'Erben, Milan'
'Lodinsk\'y, Jakub'
'Dost\'al, Libor'
'Pad\<elkov\'a, Zde\<nka'

_publ_section_title
;
 Toward the Synthesis of Indenyl Molybdenum Compound
 [(\h3-Ind)(\h5-Cp)Mo(CO)2]: Modified Compounds and Structure of a
 Previously Unrecognized Intermediate
;
_journal_issue 12
_journal_name_full Organometallics
_journal_page_first 3502
_journal_paper_doi 10.1021/om400305z
_journal_volume 32
_journal_year 2013
_chemical_formula_moiety 'C16 H16 Mo O2'
_chemical_formula_sum 'C16 H16 Mo O2'
_chemical_formula_weight 336.23
_space_group_IT_number 14
_space_group_name_Hall '-P 2ybc'
_space_group_name_H-M_alt 'P 1 21/c 1'
_symmetry_cell_setting monoclinic
_symmetry_space_group_name_Hall '-P 2ybc'
_symmetry_space_group_name_H-M 'P 1 21/c 1'
_atom_sites_solution_hydrogens geom
_atom_sites_solution_primary direct
_atom_sites_solution_secondary difmap
_audit_creation_method SHELXL-97
_cell_angle_alpha 90
_cell_angle_beta 118.000(4)
_cell_angle_gamma 90
_cell_formula_units_Z 4
_cell_length_a 9.2720(4)
_cell_length_b 13.5779(6)
_cell_length_c 12.6011(6)
_cell_measurement_reflns_used 13760
_cell_measurement_temperature 150(1)
_cell_measurement_theta_max 27.5
_cell_measurement_theta_min 1
_cell_volume 1400.71(12)
_computing_cell_refinement 'COLLECT and DENZO'
_computing_data_collection 'COLLECT (Hooft, 1998) and DENZO (Otwinowski & Minor, 1997)'
_computing_data_reduction 'COLLECT and DENZO'
_computing_molecular_graphics 'PLATON (Spek, 2003)'
_computing_publication_material 'SHELXL-97 (Sheldrick, 2008)'
_computing_structure_refinement 'SHELXL-97 (Sheldrick, 1997)'
_computing_structure_solution 'SIR92 (Altomare et al., 1994)'
_diffrn_ambient_temperature 150(1)
_diffrn_detector_area_resol_mean 9.091
_diffrn_measured_fraction_theta_full 0.996
_diffrn_measured_fraction_theta_max 0.996
_diffrn_measurement_device_type 'Bruker Nonius KappaCCD area detector'
_diffrn_measurement_method '\f and \w scans to fill the Ewald sphere'
_diffrn_radiation_monochromator graphite
_diffrn_radiation_source 'fine-focus sealed tube'
_diffrn_radiation_type MoK\a
_diffrn_radiation_wavelength 0.71073
_diffrn_reflns_av_R_equivalents 0.0438
_diffrn_reflns_av_sigmaI/netI 0.0338
_diffrn_reflns_limit_h_max 12
_diffrn_reflns_limit_h_min -11
_diffrn_reflns_limit_k_max 17
_diffrn_reflns_limit_k_min -17
_diffrn_reflns_limit_l_max 12
_diffrn_reflns_limit_l_min -16
_diffrn_reflns_number 13701
_diffrn_reflns_theta_full 27.50
_diffrn_reflns_theta_max 27.50
_diffrn_reflns_theta_min 2.37
_diffrn_standards_number 0
_exptl_absorpt_coefficient_mu 0.931
_exptl_absorpt_correction_T_max 0.912
_exptl_absorpt_correction_T_min 0.857
_exptl_absorpt_correction_type integration
_exptl_absorpt_process_details
;
Gaussian integration (Coppens, 1970)
;
_exptl_crystal_colour yellow
_exptl_crystal_density_diffrn 1.594
_exptl_crystal_density_method 'not measured'
_exptl_crystal_description block
_exptl_crystal_F_000 680
_exptl_crystal_size_max 0.25
_exptl_crystal_size_mid 0.24
_exptl_crystal_size_min 0.16
_refine_diff_density_max 1.652
_refine_diff_density_min -0.532
_refine_diff_density_rms 0.100
_refine_ls_extinction_method none
_refine_ls_goodness_of_fit_ref 1.102
_refine_ls_hydrogen_treatment constr
_refine_ls_matrix_type full
_refine_ls_number_parameters 172
_refine_ls_number_reflns 3195
_refine_ls_number_restraints 0
_refine_ls_restrained_S_all 1.102
_refine_ls_R_factor_all 0.0505
_refine_ls_R_factor_gt 0.0344
_refine_ls_shift/su_max 0.000
_refine_ls_shift/su_mean 0.000
_refine_ls_structure_factor_coef Fsqd
_refine_ls_weighting_details 'calc w=1/[\s^2^(Fo^2^)+(0.0312P)^2^+2.2262P] where P=(Fo^2^+2Fc^2^)/3'
_refine_ls_weighting_scheme calc
_refine_ls_wR_factor_gt 0.0731
_refine_ls_wR_factor_ref 0.0809
_reflns_number_gt 2586
_reflns_number_total 3195
_reflns_threshold_expression >2sigma(I)
_cod_data_source_file om400305z_si_002.cif
_cod_data_source_block 3
_cod_original_sg_symbol_H-M 'P 21/c'
_cod_database_code 4089501

loop_
_symmetry_equiv_pos_as_xyz
'x, y, z'
'-x, y+1/2, -z+1/2'
'-x, -y, -z'
'x, -y-1/2, z-1/2'

loop_
_atom_site_label
_atom_site_type_symbol
_atom_site_fract_x
_atom_site_fract_y
_atom_site_fract_z
_atom_site_U_iso_or_equiv
_atom_site_adp_type
_atom_site_occupancy
_atom_site_symmetry_multiplicity
_atom_site_calc_flag
_atom_site_refinement_flags
Mo1 Mo 0.08957(3) 0.12326(2) 0.26277(2) 0.01881(9) Uani 1 1 d .
C16 C -0.0678(4) 0.2049(2) 0.2831(3) 0.0243(7) Uani 1 1 d .
O2 O -0.1605(3) 0.25369(18) 0.2962(2) 0.0338(6) Uani 1 1 d .
C14 C 0.0997(6) 0.2786(3) 0.1890(4) 0.0435(10) Uani 1 1 d .
H14A H -0.0034 0.3081 0.1326 0.052 Uiso 1 1 d R
H14B H 0.1772 0.3250 0.2457 0.052 Uiso 1 1 d R
C5 C 0.3643(4) 0.1258(2) 0.4297(3) 0.0220(6) Uani 1 1 d .
C9 C 0.3545(4) 0.0421(2) 0.3570(3) 0.0216(6) Uani 1 1 d .
C2 C 0.5689(4) 0.1091(3) 0.3263(3) 0.0285(7) Uani 1 1 d .
H2 H 0.6400 0.1053 0.2934 0.034 Uiso 1 1 d R
O1 O -0.2263(3) 0.0068(2) 0.1008(3) 0.0422(7) Uani 1 1 d .
C3 C 0.5762(4) 0.1925(3) 0.3966(3) 0.0280(7) Uani 1 1 d .
H3 H 0.6526 0.2413 0.4085 0.034 Uiso 1 1 d R
C6 C 0.2443(4) 0.1127(2) 0.4697(3) 0.0258(7) Uani 1 1 d .
H6 H 0.2201 0.1570 0.5154 0.031 Uiso 1 1 d R
C8 C 0.2280(4) -0.0215(2) 0.3525(3) 0.0247(7) Uani 1 1 d .
H8 H 0.1917 -0.0796 0.3087 0.030 Uiso 1 1 d R
C15 C -0.1083(4) 0.0515(2) 0.1593(3) 0.0275(7) Uani 1 1 d .
C4 C 0.4766(4) 0.2039(2) 0.4480(3) 0.0261(7) Uani 1 1 d .
C1 C 0.4598(4) 0.0342(2) 0.3039(3) 0.0249(7) Uani 1 1 d .
C10 C 0.4494(5) -0.0538(3) 0.2287(3) 0.0343(8) Uani 1 1 d .
H10A H 0.5277 -0.0470 0.1995 0.041 Uiso 1 1 d R
H10B H 0.3415 -0.0579 0.1618 0.041 Uiso 1 1 d R
H10C H 0.4722 -0.1126 0.2761 0.041 Uiso 1 1 d R
C7 C 0.1673(4) 0.0209(3) 0.4262(3) 0.0273(7) Uani 1 1 d .
H7 H 0.0903 -0.0077 0.4442 0.033 Uiso 1 1 d R
C12 C 0.0778(5) 0.1314(3) 0.0743(3) 0.0393(9) Uani 1 1 d .
H12A H 0.1396 0.0824 0.0566 0.047 Uiso 1 1 d R
H12B H -0.0272 0.1472 0.0066 0.047 Uiso 1 1 d R
C11 C 0.4797(5) 0.2922(3) 0.5205(3) 0.0349(8) Uani 1 1 d .
H11A H 0.5549 0.3400 0.5189 0.042 Uiso 1 1 d R
H11B H 0.5138 0.2725 0.6021 0.042 Uiso 1 1 d R
H11C H 0.3724 0.3205 0.4872 0.042 Uiso 1 1 d R
C13 C 0.1628(6) 0.2059(3) 0.1465(4) 0.0490(11) Uani 1 1 d .
H13 H 0.2735 0.2093 0.1686 0.059 Uiso 1 1 d R

loop_
_atom_site_aniso_label
_atom_site_aniso_U_11
_atom_site_aniso_U_22
_atom_site_aniso_U_33
_atom_site_aniso_U_23
_atom_site_aniso_U_13
_atom_site_aniso_U_12
Mo1 0.02009(13) 0.01821(14) 0.01833(13) 0.00068(11) 0.00919(10) 0.00100(11)
C16 0.0253(15) 0.0219(16) 0.0252(16) -0.0016(13) 0.0115(13) -0.0051(13)
O2 0.0331(13) 0.0309(13) 0.0426(15) -0.0020(11) 0.0220(12) 0.0052(11)
C14 0.067(3) 0.0267(19) 0.052(2) 0.0151(18) 0.041(2) 0.0082(19)
C5 0.0256(14) 0.0209(14) 0.0161(13) 0.0031(13) 0.0069(12) 0.0028(14)
C9 0.0234(14) 0.0165(14) 0.0210(15) 0.0045(12) 0.0071(12) 0.0045(12)
C2 0.0246(15) 0.0317(19) 0.0290(16) 0.0079(14) 0.0124(14) 0.0060(14)
O1 0.0331(14) 0.0372(15) 0.0453(16) -0.0093(13) 0.0092(12) -0.0071(12)
C3 0.0218(15) 0.0270(17) 0.0303(17) 0.0053(14) 0.0080(14) -0.0034(14)
C6 0.0302(16) 0.0274(17) 0.0191(14) 0.0014(13) 0.0109(13) 0.0031(14)
C8 0.0295(16) 0.0186(15) 0.0251(16) 0.0048(13) 0.0121(14) 0.0037(13)
C15 0.0282(16) 0.0239(16) 0.0298(17) -0.0016(14) 0.0132(15) 0.0020(14)
C4 0.0263(16) 0.0231(16) 0.0201(15) 0.0030(13) 0.0036(13) 0.0019(13)
C1 0.0238(15) 0.0228(16) 0.0258(16) 0.0046(13) 0.0097(13) 0.0093(13)
C10 0.0364(19) 0.0329(19) 0.0347(19) -0.0021(16) 0.0177(16) 0.0080(16)
C7 0.0309(17) 0.0271(17) 0.0268(17) 0.0082(14) 0.0160(14) 0.0014(14)
C12 0.052(2) 0.042(2) 0.0264(17) 0.0051(17) 0.0207(17) 0.005(2)
C11 0.041(2) 0.0277(18) 0.0297(18) -0.0060(15) 0.0112(16) -0.0044(16)
C13 0.058(3) 0.051(3) 0.050(3) 0.019(2) 0.036(2) 0.005(2)

loop_
_atom_type_symbol
_atom_type_description
_atom_type_scat_dispersion_real
_atom_type_scat_dispersion_imag
_atom_type_scat_source
C C 0.0033 0.0016 'International Tables Vol C Tables 4.2.6.8 and 6.1.1.4'
H H 0.0000 0.0000 'International Tables Vol C Tables 4.2.6.8 and 6.1.1.4'
O O 0.0106 0.0060 'International Tables Vol C Tables 4.2.6.8 and 6.1.1.4'
Mo Mo -1.6832 0.6857 'International Tables Vol C Tables 4.2.6.8 and 6.1.1.4'

loop_
_exptl_crystal_face_index_h
_exptl_crystal_face_index_k
_exptl_crystal_face_index_l
_exptl_crystal_face_perp_dist
-1 0 0 0.048
1 0 0 0.111
0 0 1 0.107
0 0 -1 0.031
0 1 0 0.074
0 -1 0 0.122
0 1 1 0.075
0 -1 -1 0.085
-1 0 1 0.085
1 0 -1 0.055

loop_
_geom_angle_atom_site_label_1
_geom_angle_atom_site_label_2
_geom_angle_atom_site_label_3
_geom_angle
C15 Mo1 C16 80.99(14)
C15 Mo1 C13 107.44(16)
C16 Mo1 C13 106.47(15)
C15 Mo1 C7 95.63(13)
C16 Mo1 C7 99.56(13)
C13 Mo1 C7 147.38(15)
C15 Mo1 C6 128.00(13)
C16 Mo1 C6 89.63(13)
C13 Mo1 C6 124.18(16)
C7 Mo1 C6 35.65(12)
C15 Mo1 C14 112.93(16)
C16 Mo1 C14 73.05(14)
C13 Mo1 C14 35.38(15)
C7 Mo1 C14 148.34(14)
C6 Mo1 C14 112.71(15)
C15 Mo1 C12 76.22(15)
C16 Mo1 C12 115.38(14)
C13 Mo1 C12 34.35(16)
C7 Mo1 C12 141.84(13)
C6 Mo1 C12 149.19(13)
C14 Mo1 C12 62.64(14)
C15 Mo1 C8 91.96(13)
C16 Mo1 C8 133.97(13)
C13 Mo1 C8 118.92(15)
C7 Mo1 C8 35.55(11)
C6 Mo1 C8 59.51(11)
C14 Mo1 C8 147.49(14)
C12 Mo1 C8 106.66(13)
C15 Mo1 C5 150.02(13)
C16 Mo1 C5 115.19(12)
C13 Mo1 C5 92.49(15)
C7 Mo1 C5 58.18(11)
C6 Mo1 C5 35.06(11)
C14 Mo1 C5 96.35(14)
C12 Mo1 C5 114.27(13)
C8 Mo1 C5 58.41(11)
C15 Mo1 C9 121.31(12)
C16 Mo1 C9 147.44(12)
C13 Mo1 C9 89.98(14)
C7 Mo1 C9 57.95(11)
C6 Mo1 C9 58.18(11)
C14 Mo1 C9 112.67(14)
C12 Mo1 C9 94.17(13)
C8 Mo1 C9 35.00(11)
C5 Mo1 C9 34.38(10)
O2 C16 Mo1 179.4(3)
C13 C14 Mo1 67.0(2)
C13 C14 H14A 117.5
Mo1 C14 H14A 117.2
C13 C14 H14B 116.6
Mo1 C14 H14B 116.7
H14A C14 H14B 114.0
C4 C5 C6 131.6(3)
C4 C5 C9 121.0(3)
C6 C5 C9 107.4(3)
C4 C5 Mo1 122.7(2)
C6 C5 Mo1 68.29(17)
C9 C5 Mo1 73.11(17)
C1 C9 C8 131.6(3)
C1 C9 C5 120.5(3)
C8 C9 C5 107.9(3)
C1 C9 Mo1 124.2(2)
C8 C9 Mo1 68.55(17)
C5 C9 Mo1 72.51(17)
C1 C2 C3 122.4(3)
C1 C2 H2 118.6
C3 C2 H2 119.0
C4 C3 C2 122.9(3)
C4 C3 H3 118.5
C2 C3 H3 118.6
C7 C6 C5 107.9(3)
C7 C6 Mo1 71.62(18)
C5 C6 Mo1 76.65(17)
C7 C6 H6 125.8
C5 C6 H6 126.3
Mo1 C6 H6 117.1
C7 C8 C9 107.4(3)
C7 C8 Mo1 71.15(18)
C9 C8 Mo1 76.45(17)
C7 C8 H8 126.2
C9 C8 H8 126.5
Mo1 C8 H8 117.6
O1 C15 Mo1 177.6(3)
C3 C4 C5 116.4(3)
C3 C4 C11 123.8(3)
C5 C4 C11 119.8(3)
C2 C1 C9 116.8(3)
C2 C1 C10 123.0(3)
C9 C1 C10 120.2(3)
C1 C10 H10A 109.2
C1 C10 H10B 109.4
H10A C10 H10B 109.5
C1 C10 H10C 109.8
H10A C10 H10C 109.5
H10B C10 H10C 109.5
C6 C7 C8 109.2(3)
C6 C7 Mo1 72.73(18)
C8 C7 Mo1 73.30(18)
C6 C7 H7 125.4
C8 C7 H7 125.3
Mo1 C7 H7 121.2
C13 C12 Mo1 67.2(2)
C13 C12 H12A 116.8
Mo1 C12 H12A 116.8
C13 C12 H12B 117.3
Mo1 C12 H12B 117.1
H12A C12 H12B 114.0
C4 C11 H11A 109.5
C4 C11 H11B 109.4
H11A C11 H11B 109.5
C4 C11 H11C 109.5
H11A C11 H11C 109.5
H11B C11 H11C 109.5
C12 C13 C14 125.6(4)
C12 C13 Mo1 78.4(2)
C14 C13 Mo1 77.6(2)
C12 C13 H13 117.1
C14 C13 H13 117.3
Mo1 C13 H13 118.0

loop_
_geom_bond_atom_site_label_1
_geom_bond_atom_site_label_2
_geom_bond_distance
Mo1 C15 1.941(3)
Mo1 C16 1.943(3)
Mo1 C13 2.191(4)
Mo1 C7 2.302(3)
Mo1 C6 2.316(3)
Mo1 C14 2.325(4)
Mo1 C12 2.328(3)
Mo1 C8 2.330(3)
Mo1 C5 2.425(3)
Mo1 C9 2.433(3)
C16 O2 1.157(4)
C14 C13 1.378(6)
C14 H14A 0.9699
C14 H14B 0.9701
C5 C4 1.426(5)
C5 C6 1.432(4)
C5 C9 1.436(4)
C9 C1 1.424(5)
C9 C8 1.436(4)
C2 C1 1.367(5)
C2 C3 1.420(5)
C2 H2 0.9300
O1 C15 1.163(4)
C3 C4 1.363(5)
C3 H3 0.9299
C6 C7 1.414(5)
C6 H6 0.9299
C8 C7 1.414(5)
C8 H8 0.9300
C4 C11 1.500(5)
C1 C10 1.499(5)
C10 H10A 0.9601
C10 H10B 0.9600
C10 H10C 0.9600
C7 H7 0.9300
C12 C13 1.341(6)
C12 H12A 0.9700
C12 H12B 0.9701
C11 H11A 0.9600
C11 H11B 0.9599
C11 H11C 0.9600
C13 H13 0.9300
